data_1512087
loop_
_publ_author_name
'Alam, Rauful'
'Raducan, Mihai,'
'Eriksson, Lars'
'Szab\'o, K\'alm\'an J.'

_publ_section_title
;
 Selective Formation of Adjacent Stereocenters by Allylboration of Ketones
 under Mild Neutral Conditions
;
_journal_issue 10
_journal_name_full 'Organic Letters'
_journal_page_first 2546
_journal_paper_doi 10.1021/ol401055m
_journal_volume 15
_journal_year 2013
_chemical_formula_sum 'C13 H20 O3'
_chemical_formula_weight 224.29
_chemical_name_systematic
; 
 ? 
;
_space_group_IT_number 19
_symmetry_cell_setting orthorhombic
_symmetry_space_group_name_Hall 'P 2ac 2ab'
_symmetry_space_group_name_H-M 'P 21 21 21'
_atom_sites_solution_hydrogens geom
_atom_sites_solution_primary direct
_atom_sites_solution_secondary difmap
_audit_creation_method SHELXL-97
_cell_angle_alpha 90.00
_cell_angle_beta 90.00
_cell_angle_gamma 90.00
_cell_formula_units_Z 8
_cell_length_a 6.0852(2)
_cell_length_b 11.7873(4)
_cell_length_c 35.4794(12)
_cell_measurement_temperature 293(2)
_cell_volume 2544.87(15)
_computing_structure_refinement 'SHELXL-97 (Sheldrick, 1997)'
_computing_structure_solution 'SHELXS-97 (Sheldrick, 1990)'
_diffrn_ambient_temperature 293(2)
_diffrn_measured_fraction_theta_full 0.998
_diffrn_measured_fraction_theta_max 0.998
_diffrn_radiation_monochromator graphite
_diffrn_radiation_source 'fine-focus sealed tube'
_diffrn_radiation_type MoK\a
_diffrn_radiation_wavelength 0.71073
_diffrn_reflns_av_R_equivalents 0.0628
_diffrn_reflns_av_sigmaI/netI 0.0253
_diffrn_reflns_limit_h_max 5
_diffrn_reflns_limit_h_min -7
_diffrn_reflns_limit_k_max 14
_diffrn_reflns_limit_k_min -14
_diffrn_reflns_limit_l_max 42
_diffrn_reflns_limit_l_min -42
_diffrn_reflns_number 45672
_diffrn_reflns_theta_full 25.02
_diffrn_reflns_theta_max 25.02
_diffrn_reflns_theta_min 3.35
_exptl_absorpt_coefficient_mu 0.082
_exptl_crystal_density_diffrn 1.171
_exptl_crystal_density_method 'not measured'
_exptl_crystal_F_000 976
_refine_diff_density_max 0.157
_refine_diff_density_min -0.150
_refine_diff_density_rms 0.036
_refine_ls_abs_structure_details 'Flack H D (1983), Acta Cryst. A39, 876-881'
_refine_ls_abs_structure_Flack 0.7(14)
_refine_ls_extinction_method none
_refine_ls_goodness_of_fit_ref 1.240
_refine_ls_hydrogen_treatment mixed
_refine_ls_matrix_type full
_refine_ls_number_parameters 299
_refine_ls_number_reflns 4489
_refine_ls_number_restraints 0
_refine_ls_restrained_S_all 1.240
_refine_ls_R_factor_all 0.0547
_refine_ls_R_factor_gt 0.0528
_refine_ls_shift/su_max 0.000
_refine_ls_shift/su_mean 0.000
_refine_ls_structure_factor_coef Fsqd
_refine_ls_weighting_details 'calc w=1/[\s^2^(Fo^2^)+(0.0487P)^2^+0.6951P] where P=(Fo^2^+2Fc^2^)/3'
_refine_ls_weighting_scheme calc
_refine_ls_wR_factor_gt 0.1277
_refine_ls_wR_factor_ref 0.1287
_reflns_number_gt 4355
_reflns_number_total 4489
_reflns_threshold_expression >2sigma(I)
_cod_data_source_file ol401055m_si_004.cif
_cod_data_source_block r
_cod_depositor_comments
;
The following automatic conversions were performed:

'_symmetry_cell_setting' value 'Orthorhombic' changed to
'orthorhombic' according to
/home/saulius/struct/CIF-dictionaries/cif_core.dic dictionary named
'cif_core.dic' version 2.3.1 from 2005-06-27.

Automatic conversion script
Id: cif_fix_values 1891 2012-01-12 08:04:46Z andrius 
;
_cod_original_cell_volume 2544.89(15)
_cod_original_sg_symbol_H-M 'P 212121'
_cod_database_code 1512087

loop_
_symmetry_equiv_pos_as_xyz
'x, y, z'
'-x+1/2, -y, z+1/2'
'x+1/2, -y+1/2, -z'
'-x, y+1/2, -z+1/2'

loop_
_atom_site_label
_atom_site_type_symbol
_atom_site_fract_x
_atom_site_fract_y
_atom_site_fract_z
_atom_site_U_iso_or_equiv
_atom_site_adp_type
_atom_site_occupancy
_atom_site_symmetry_multiplicity
_atom_site_calc_flag
_atom_site_refinement_flags
C1A C 0.0118(4) 0.1420(2) 0.88306(7) 0.0391(6) Uani 1 1 d .
O2A O 0.1904(3) 0.20343(16) 0.89891(5) 0.0450(4) Uani 1 1 d .
H2A H 0.1508 0.2336 0.9186 0.068 Uiso 1 1 calc R
C3A C 0.0488(5) 0.0167(2) 0.89204(9) 0.0569(8) Uani 1 1 d .
H3A1 H 0.0438 0.0056 0.9188 0.085 Uiso 1 1 calc R
H3A2 H 0.1898 -0.0064 0.8826 0.085 Uiso 1 1 calc R
H3A3 H -0.0640 -0.0279 0.8803 0.085 Uiso 1 1 calc R
C4A C -0.2009(4) 0.1791(2) 0.90274(7) 0.0393(6) Uani 1 1 d .
O5A O -0.2055(3) 0.24203(16) 0.92916(5) 0.0526(5) Uani 1 1 d .
O6A O -0.3760(3) 0.1315(2) 0.88708(6) 0.0615(6) Uani 1 1 d .
H6A H -0.4863 0.1496 0.8989 0.092 Uiso 1 1 calc R
C7A C -0.0111(4) 0.1696(2) 0.84029(7) 0.0394(5) Uani 1 1 d .
H7A H -0.1313 0.1221 0.8309 0.047 Uiso 1 1 calc R
C8A C 0.1919(5) 0.1402(2) 0.81614(7) 0.0460(6) Uani 1 1 d .
C9A C 0.2979(5) 0.2371(3) 0.79661(8) 0.0544(7) Uani 1 1 d .
H9A H 0.4361 0.2192 0.7837 0.065 Uiso 1 1 calc R
C10A C 0.1227(6) 0.3034(3) 0.77202(8) 0.0599(8) Uani 1 1 d .
C11A C 0.0673(5) 0.3637(2) 0.80923(8) 0.0506(7) Uani 1 1 d .
H11A H 0.0273 0.4439 0.8066 0.061 Uiso 1 1 calc R
C12A C -0.0853(5) 0.2950(2) 0.83432(8) 0.0476(7) Uani 1 1 d .
H12A H -0.2311 0.2951 0.8233 0.057 Uiso 1 1 calc R
H12B H -0.0952 0.3319 0.8587 0.057 Uiso 1 1 calc R
C13A C 0.3045(5) 0.3426(2) 0.82238(9) 0.0548(7) Uani 1 1 d .
H13A H 0.3186 0.3256 0.8490 0.066 Uiso 1 1 calc R
H13B H 0.4086 0.4003 0.8146 0.066 Uiso 1 1 calc R
C14A C 0.2522(6) 0.0343(3) 0.80962(10) 0.0696(9) Uani 1 1 d .
H14A H 0.3637 0.0190 0.7924 0.083 Uiso 1 1 calc R
H14B H 0.1831 -0.0250 0.8222 0.083 Uiso 1 1 calc R
C15A C -0.0524(7) 0.2351(4) 0.75198(10) 0.0831(12) Uani 1 1 d .
H15A H 0.0134 0.1928 0.7318 0.125 Uiso 1 1 calc R
H15B H -0.1618 0.2854 0.7420 0.125 Uiso 1 1 calc R
H15C H -0.1197 0.1836 0.7695 0.125 Uiso 1 1 calc R
C16A C 0.2363(7) 0.3840(4) 0.74391(10) 0.0880(12) Uani 1 1 d .
H16A H 0.1276 0.4301 0.7317 0.132 Uiso 1 1 calc R
H16B H 0.3140 0.3402 0.7254 0.132 Uiso 1 1 calc R
H16C H 0.3379 0.4318 0.7572 0.132 Uiso 1 1 calc R
C1B C 0.2326(4) 0.4687(2) 0.97290(7) 0.0428(6) Uani 1 1 d .
O2B O 0.0784(3) 0.43053(19) 0.94573(6) 0.0616(6) Uani 1 1 d .
H2B H 0.0023 0.3802 0.9549 0.092 Uiso 1 1 calc R
C3B C 0.1162(6) 0.5080(3) 1.00874(9) 0.0597(8) Uani 1 1 d .
H3B1 H 0.0533 0.4437 1.0213 0.090 Uiso 1 1 calc R
H3B2 H 0.0020 0.5607 1.0023 0.090 Uiso 1 1 calc R
H3B3 H 0.2202 0.5443 1.0251 0.090 Uiso 1 1 calc R
C4B C 0.3751(4) 0.3678(2) 0.98461(8) 0.0431(6) Uani 1 1 d .
O6B O 0.5524(3) 0.39783(15) 1.00311(7) 0.0576(5) Uani 1 1 d .
H6B H 0.6179 0.3409 1.0102 0.086 Uiso 1 1 calc R
O5B O 0.3278(4) 0.27014(15) 0.97840(6) 0.0599(6) Uani 1 1 d .
C7B C 0.3811(4) 0.55919(19) 0.95394(7) 0.0360(5) Uani 1 1 d .
H7B H 0.4900 0.5809 0.9730 0.043 Uiso 1 1 calc R
C8B C 0.2645(4) 0.66912(19) 0.94247(7) 0.0380(5) Uani 1 1 d .
C9B C 0.2638(4) 0.6942(2) 0.90106(8) 0.0452(6) Uani 1 1 d .
H9B H 0.1736 0.7592 0.8935 0.054 Uiso 1 1 calc R
C10B C 0.5048(5) 0.6957(2) 0.88631(8) 0.0520(7) Uani 1 1 d .
C11B C 0.4774(5) 0.5647(2) 0.88318(8) 0.0535(7) Uani 1 1 d .
H11B H 0.5523 0.5296 0.8617 0.064 Uiso 1 1 calc R
C12B C 0.5137(5) 0.5063(2) 0.92071(8) 0.0475(6) Uani 1 1 d .
H12C H 0.6690 0.5094 0.9268 0.057 Uiso 1 1 calc R
H12D H 0.4733 0.4271 0.9183 0.057 Uiso 1 1 calc R
C13B C 0.2288(5) 0.5852(3) 0.87770(8) 0.0579(8) Uani 1 1 d .
H13C H 0.1354 0.5291 0.8897 0.070 Uiso 1 1 calc R
H13D H 0.1852 0.5985 0.8518 0.070 Uiso 1 1 calc R
C14B C 0.1950(5) 0.7441(2) 0.96696(9) 0.0561(7) Uani 1 1 d .
H14C H 0.1442 0.8143 0.9588 0.067 Uiso 1 1 calc R
H14D H 0.1966 0.7271 0.9926 0.067 Uiso 1 1 calc R
C15B C 0.6817(5) 0.7429(3) 0.91194(11) 0.0701(9) Uani 1 1 d .
H15D H 0.6612 0.8232 0.9148 0.105 Uiso 1 1 calc R
H15E H 0.8235 0.7285 0.9011 0.105 Uiso 1 1 calc R
H15F H 0.6726 0.7069 0.9362 0.105 Uiso 1 1 calc R
C16B C 0.5261(7) 0.7525(3) 0.84761(10) 0.0831(11) Uani 1 1 d .
H16D H 0.6716 0.7405 0.8379 0.125 Uiso 1 1 calc R
H16E H 0.4994 0.8324 0.8501 0.125 Uiso 1 1 calc R
H16F H 0.4207 0.7202 0.8306 0.125 Uiso 1 1 calc R

loop_
_atom_site_aniso_label
_atom_site_aniso_U_11
_atom_site_aniso_U_22
_atom_site_aniso_U_33
_atom_site_aniso_U_23
_atom_site_aniso_U_13
_atom_site_aniso_U_12
C1A 0.0295(12) 0.0376(13) 0.0502(14) -0.0018(11) -0.0009(11) -0.0036(11)
O2A 0.0320(9) 0.0626(11) 0.0405(9) -0.0074(8) -0.0001(8) -0.0035(8)
C3A 0.0573(18) 0.0459(16) 0.0676(19) 0.0031(14) 0.0012(15) 0.0064(14)
C4A 0.0326(13) 0.0369(12) 0.0485(14) 0.0046(12) -0.0001(11) -0.0020(11)
O5A 0.0469(11) 0.0537(11) 0.0572(11) -0.0073(9) 0.0128(9) -0.0044(9)
O6A 0.0307(10) 0.0787(15) 0.0752(14) -0.0131(12) 0.0032(9) -0.0079(10)
C7A 0.0350(13) 0.0395(13) 0.0437(13) -0.0072(10) -0.0034(11) 0.0013(11)
C8A 0.0400(14) 0.0520(15) 0.0460(14) -0.0133(12) -0.0022(12) 0.0066(13)
C9A 0.0414(15) 0.0699(19) 0.0520(15) -0.0075(14) 0.0098(13) 0.0035(15)
C10A 0.064(2) 0.072(2) 0.0434(15) 0.0003(14) 0.0041(14) 0.0009(17)
C11A 0.0544(17) 0.0487(16) 0.0487(15) 0.0053(13) 0.0049(13) 0.0041(13)
C12A 0.0402(15) 0.0533(16) 0.0494(15) 0.0029(12) 0.0018(12) 0.0114(12)
C13A 0.0498(17) 0.0586(17) 0.0560(16) -0.0022(13) 0.0049(14) -0.0125(14)
C14A 0.078(2) 0.0635(19) 0.0672(19) -0.0166(16) 0.0100(18) 0.0208(18)
C15A 0.086(3) 0.110(3) 0.0529(18) -0.003(2) -0.0133(19) -0.004(2)
C16A 0.101(3) 0.108(3) 0.0550(19) 0.0124(19) 0.017(2) -0.004(3)
C1B 0.0348(13) 0.0401(13) 0.0535(14) -0.0040(11) -0.0030(12) -0.0035(11)
O2B 0.0422(11) 0.0683(14) 0.0744(14) -0.0042(11) -0.0102(10) -0.0191(10)
C3B 0.0553(18) 0.0536(17) 0.0704(19) -0.0004(14) 0.0180(15) 0.0078(14)
C4B 0.0430(15) 0.0356(13) 0.0509(15) -0.0013(11) 0.0096(12) -0.0052(11)
O6B 0.0544(13) 0.0333(9) 0.0851(15) 0.0100(9) -0.0165(11) 0.0026(9)
O5B 0.0667(14) 0.0348(10) 0.0783(14) -0.0058(9) 0.0178(11) -0.0138(9)
C7B 0.0265(12) 0.0360(13) 0.0454(13) -0.0034(10) -0.0061(10) -0.0013(10)
C8B 0.0292(12) 0.0338(12) 0.0510(14) -0.0038(11) -0.0028(11) -0.0007(10)
C9B 0.0337(14) 0.0453(14) 0.0566(15) 0.0054(12) -0.0053(12) 0.0063(12)
C10B 0.0465(16) 0.0549(16) 0.0547(15) 0.0091(13) 0.0042(13) 0.0055(14)
C11B 0.0569(18) 0.0569(17) 0.0467(15) -0.0069(13) 0.0095(14) 0.0058(15)
C12B 0.0409(15) 0.0411(14) 0.0606(16) -0.0009(12) 0.0057(13) 0.0071(12)
C13B 0.0588(19) 0.0680(19) 0.0470(16) -0.0042(13) -0.0119(14) -0.0037(16)
C14B 0.0624(19) 0.0398(14) 0.0661(18) -0.0031(13) 0.0004(15) 0.0093(14)
C15B 0.0409(17) 0.072(2) 0.098(3) 0.0107(18) 0.0053(17) -0.0123(17)
C16B 0.086(3) 0.088(3) 0.075(2) 0.026(2) 0.020(2) 0.014(2)

loop_
_atom_type_symbol
_atom_type_description
_atom_type_scat_dispersion_real
_atom_type_scat_dispersion_imag
_atom_type_scat_source
C C 0.0033 0.0016 'International Tables Vol C Tables 4.2.6.8 and 6.1.1.4'
H H 0.0000 0.0000 'International Tables Vol C Tables 4.2.6.8 and 6.1.1.4'
O O 0.0106 0.0060 'International Tables Vol C Tables 4.2.6.8 and 6.1.1.4'

loop_
_geom_angle_atom_site_label_1
_geom_angle_atom_site_label_2
_geom_angle_atom_site_label_3
_geom_angle
O2A C1A C3A 107.3(2)
O2A C1A C4A 108.65(19)
C3A C1A C4A 107.7(2)
O2A C1A C7A 110.3(2)
C3A C1A C7A 114.7(2)
C4A C1A C7A 107.9(2)
O5A C4A O6A 124.9(2)
O5A C4A C1A 123.6(2)
O6A C4A C1A 111.5(2)
C8A C7A C1A 115.0(2)
C8A C7A C12A 111.7(2)
C1A C7A C12A 110.9(2)
C14A C8A C9A 121.6(3)
C14A C8A C7A 122.1(3)
C9A C8A C7A 115.8(2)
C8A C9A C13A 110.8(2)
C8A C9A C10A 110.2(2)
C13A C9A C10A 86.9(2)
C15A C10A C11A 119.7(3)
C15A C10A C16A 109.9(3)
C11A C10A C16A 111.7(3)
C15A C10A C9A 118.0(3)
C11A C10A C9A 84.4(2)
C16A C10A C9A 111.0(3)
C12A C11A C10A 113.0(2)
C12A C11A C13A 108.0(2)
C10A C11A C13A 88.8(2)
C11A C12A C7A 114.1(2)
C11A C13A C9A 85.8(2)
O2B C1B C3B 110.8(2)
O2B C1B C4B 108.2(2)
C3B C1B C4B 105.8(2)
O2B C1B C7B 108.0(2)
C3B C1B C7B 115.0(2)
C4B C1B C7B 108.8(2)
O5B C4B O6B 123.0(3)
O5B C4B C1B 123.8(3)
O6B C4B C1B 113.1(2)
C8B C7B C1B 115.3(2)
C8B C7B C12B 112.1(2)
C1B C7B C12B 110.8(2)
C14B C8B C9B 121.1(2)
C14B C8B C7B 122.9(2)
C9B C8B C7B 115.4(2)
C8B C9B C13B 111.2(2)
C8B C9B C10B 109.2(2)
C13B C9B C10B 87.6(2)
C15B C10B C16B 108.5(3)
C15B C10B C11B 118.9(3)
C16B C10B C11B 112.2(3)
C15B C10B C9B 118.2(2)
C16B C10B C9B 112.7(3)
C11B C10B C9B 84.9(2)
C12B C11B C13B 109.0(3)
C12B C11B C10B 111.8(2)
C13B C11B C10B 87.6(2)
C11B C12B C7B 114.1(2)
C11B C13B C9B 85.8(2)

loop_
_geom_bond_atom_site_label_1
_geom_bond_atom_site_label_2
_geom_bond_distance
C1A O2A 1.422(3)
C1A C3A 1.528(4)
C1A C4A 1.534(4)
C1A C7A 1.558(4)
C4A O5A 1.196(3)
C4A O6A 1.326(3)
C7A C8A 1.543(4)
C7A C12A 1.560(4)
C8A C14A 1.321(4)
C8A C9A 1.483(4)
C9A C13A 1.545(4)
C9A C10A 1.584(4)
C10A C15A 1.513(5)
C10A C11A 1.537(4)
C10A C16A 1.540(5)
C11A C12A 1.520(4)
C11A C13A 1.538(4)
C1B O2B 1.419(3)
C1B C3B 1.527(4)
C1B C4B 1.529(4)
C1B C7B 1.551(3)
C4B O5B 1.207(3)
C4B O6B 1.311(3)
C7B C8B 1.532(3)
C7B C12B 1.559(4)
C8B C14B 1.309(4)
C8B C9B 1.499(4)
C9B C13B 1.544(4)
C9B C10B 1.558(4)
C10B C15B 1.515(5)
C10B C16B 1.533(4)
C10B C11B 1.557(4)
C11B C12B 1.515(4)
C11B C13B 1.544(5)
